data_1527122
loop_
_publ_author_name
'Basancon, P.'
'Laruelle, P.'
'Flahaut, J.'
'Adolphe, C.'

_publ_section_title
;
 Sur les varietes alpha et beta des sulfures L2 S3 des terres rares
;
_journal_name_full 'Materials Research Bulletin'
_journal_page_first 227
_journal_page_last 238
_journal_volume 4
_journal_year 1969
_chemical_formula_sum 'La2 S3'
_space_group_IT_number 62
_symmetry_space_group_name_Hall '-P 2ac 2n'
_symmetry_space_group_name_H-M 'P n m a'
_cell_angle_alpha 90
_cell_angle_beta 90
_cell_angle_gamma 90
_cell_formula_units_Z 4
_cell_length_a 7.66
_cell_length_b 4.22
_cell_length_c 15.95
_cell_volume 515.587
_citation_journal_id_ASTM MRBUAC
_cod_data_source_file Basancon_MRBUAC_1969_1280.cif
_cod_data_source_block La2S3
_cod_original_cell_volume 515.5869
_cod_database_code 1527122

loop_
_symmetry_equiv_pos_as_xyz
x,y,z
-x+1/2,-y,z+1/2
x+1/2,-y+1/2,-z+1/2
-x,y+1/2,-z
-x,-y,-z
x-1/2,y,-z-1/2
-x-1/2,y-1/2,z-1/2
x,-y-1/2,z

loop_
_atom_site_label
_atom_site_type_symbol
_atom_site_fract_x
_atom_site_fract_y
_atom_site_fract_z
_atom_site_occupancy
_atom_site_U_iso_or_equiv
La2 La+3 0.146 0.25 0.204 1 0.0
S1 S-2 0.009 0.25 0.391 1 0.0
S2 S-2 0.144 0.25 0.779 1 0.0
La1 La+3 0.765 0.25 0.545 1 0.0
S3 S-2 0.371 0.25 0.566 1 0.0
